data_7034616
loop_
_publ_author_name
'Haiges, R.'
'B\'elanger-Chabot, G'
'Kaplan, S. M.'
'Christe, K. O.'

_publ_section_title
;
 Preparation and characterization of 3,5-dinitro-1H-1,2,4-triazole.
;
_journal_issue 16
_journal_name_full 'Dalton transactions (Cambridge, England : 2003)'
_journal_page_first 7586
_journal_page_last 7594
_journal_paper_doi 10.1039/c5dt00888c
_journal_volume 44
_journal_year 2015
_chemical_formula_sum 'C40 H31 N15 O4 P2'
_chemical_formula_weight 847.74
_chemical_name_common 'DNT derivative from PNP DNT synth'
_space_group_crystal_system triclinic
_space_group_IT_number 2
_space_group_name_Hall '-P 1'
_space_group_name_H-M_alt 'P -1'
_symmetry_space_group_name_Hall '-P 1'
_symmetry_space_group_name_H-M 'P -1'
_atom_sites_solution_hydrogens mixed
_audit_update_record
;
2014-06-21 deposited with the CCDC.
2015-03-26 downloaded from the CCDC.
;
_cell_angle_alpha 70.424(2)
_cell_angle_beta 72.600(2)
_cell_angle_gamma 83.653(2)
_cell_formula_units_Z 2
_cell_length_a 11.1121(11)
_cell_length_b 12.5247(12)
_cell_length_c 16.0476(16)
_cell_measurement_temperature 100.(2)
_cell_volume 2007.9(3)
_computing_cell_refinement 'APEX2 v2014.1-1 (Bruker AXS)'
_computing_data_collection 'Bruker Instrument Service v2012.12.0.3'
_computing_data_reduction 'SAINT V8.34A (Bruker AXS, 2013)'
_computing_structure_refinement 'SHELXL-2013 (Sheldrick, 2013)'
_computing_structure_solution 'SHELXTL XS 2013/1 (Sheldrick, 2013)'
_diffrn_ambient_temperature 100.(2)
_diffrn_measured_fraction_theta_full 0.996
_diffrn_measured_fraction_theta_max 0.969
_diffrn_measurement_device_type 'Bruker APEX II CCD'
_diffrn_measurement_method 'omega- and phi-scans'
_diffrn_radiation_monochromator 'TRIUMPH curved-crystal'
_diffrn_radiation_type 'MoK\a '
_diffrn_radiation_wavelength 0.71073
_diffrn_reflns_av_R_equivalents 0.0605
_diffrn_reflns_av_unetI/netI 0.0722
_diffrn_reflns_limit_h_max 15
_diffrn_reflns_limit_h_min -15
_diffrn_reflns_limit_k_max 17
_diffrn_reflns_limit_k_min -17
_diffrn_reflns_limit_l_max 22
_diffrn_reflns_limit_l_min -22
_diffrn_reflns_number 48323
_diffrn_reflns_theta_full 27.000
_diffrn_reflns_theta_max 30.67
_diffrn_reflns_theta_min 1.40
_diffrn_source 'fine-focus tube'
_exptl_absorpt_coefficient_mu 0.172
_exptl_absorpt_correction_T_max 0.97
_exptl_absorpt_correction_T_min 0.94
_exptl_absorpt_correction_type multi-scan
_exptl_absorpt_process_details 'Bruker SADABS V2012/1'
_exptl_crystal_colour orange
_exptl_crystal_density_diffrn 1.402
_exptl_crystal_density_method 'not measured'
_exptl_crystal_description blade/prism
_exptl_crystal_F_000 876
_exptl_crystal_size_max 0.438
_exptl_crystal_size_mid 0.264
_exptl_crystal_size_min 0.220
_refine_diff_density_max 0.604
_refine_diff_density_min -0.417
_refine_ls_extinction_method none
_refine_ls_goodness_of_fit_ref 1.026
_refine_ls_hydrogen_treatment constr
_refine_ls_matrix_type full
_refine_ls_number_parameters 550
_refine_ls_number_reflns 12028
_refine_ls_number_restraints 0
_refine_ls_restrained_S_all 1.026
_refine_ls_R_factor_all 0.1154
_refine_ls_R_factor_gt 0.0692
_refine_ls_shift/su_max 0.001
_refine_ls_shift/su_mean 0.000
_refine_ls_structure_factor_coef Fsqd
_refine_ls_weighting_details 'w=1/[\s^2^(Fo^2^)+(0.0651P)^2^+1.6487P] where P=(Fo^2^+2Fc^2^)/3'
_refine_ls_weighting_scheme calc
_refine_ls_wR_factor_gt 0.1441
_refine_ls_wR_factor_ref 0.1626
_reflns_number_gt 7692
_reflns_number_total 12028
_reflns_threshold_expression 'I > 2\s(I)'
_cod_data_source_file c5dt00888c2.cif
_cod_data_source_block I
_cod_depositor_comments 'Adding full bibliography for 7034616--7034621.cif.'
_cod_database_code 7034616

loop_
_space_group_symop_operation_xyz
'x, y, z'
'-x, -y, -z'

loop_
_atom_site_type_symbol
_atom_site_label
_atom_site_fract_x
_atom_site_fract_y
_atom_site_fract_z
_atom_site_U_iso_or_equiv
_atom_site_adp_type
_atom_site_calc_flag
_atom_site_refinement_flags_adp
_atom_site_refinement_flags_occupancy
_atom_site_refinement_flags_posn
_atom_site_occupancy
P P1 1.09557(5) 0.26692(4) 0.28922(4) 0.01446(12) Uani d . . . 1
P P2 0.90657(5) 0.23075(4) 0.19377(4) 0.01551(12) Uani d . . . 1
N N15 1.00948(18) 0.23880(16) 0.23871(13) 0.0253(4) Uani d . . . 1
C C5 1.0105(2) 0.29560(17) 0.39339(15) 0.0185(4) Uani d . . . 1
C C6 1.0699(2) 0.2816(2) 0.46145(16) 0.0275(5) Uani d . . . 1
H H6 1.1522 0.2492 0.4555 0.033 Uiso calc U . R 1
C C7 1.0090(3) 0.3150(2) 0.53796(17) 0.0334(6) Uani d . . . 1
H H7 1.0505 0.3074 0.5835 0.04 Uiso calc U . R 1
C C8 0.8879(3) 0.3594(2) 0.54780(17) 0.0308(6) Uani d . . . 1
H H8 0.8465 0.3822 0.6003 0.037 Uiso calc U . R 1
C C9 0.8270(2) 0.37079(19) 0.48216(17) 0.0286(5) Uani d . . . 1
H H9 0.743 0.3996 0.4901 0.034 Uiso calc U . R 1
C C10 0.8883(2) 0.34021(18) 0.40428(16) 0.0227(5) Uani d . . . 1
H H10 0.8468 0.3497 0.3583 0.027 Uiso calc U . R 1
C C11 1.3270(2) 0.1594(2) 0.30077(18) 0.0296(5) Uani d . . . 1
H H11 1.3645 0.2318 0.2689 0.036 Uiso calc U . R 1
C C12 1.4015(3) 0.0644(2) 0.3275(2) 0.0402(7) Uani d . . . 1
H H12 1.4901 0.072 0.3137 0.048 Uiso calc U . R 1
C C13 1.3472(3) -0.0408(2) 0.37416(19) 0.0352(6) Uani d . . . 1
H H13 1.3987 -0.1054 0.3919 0.042 Uiso calc U . R 1
C C14 1.2189(3) -0.05272(19) 0.39500(17) 0.0287(5) Uani d . . . 1
H H14 1.182 -0.1253 0.4274 0.034 Uiso calc U . R 1
C C15 1.1432(2) 0.04121(18) 0.36871(16) 0.0229(5) Uani d . . . 1
H H15 1.0547 0.033 0.3832 0.027 Uiso calc U . R 1
C C16 1.1979(2) 0.14807(17) 0.32080(14) 0.0180(4) Uani d . . . 1
C C17 1.2087(2) 0.4725(2) 0.25006(19) 0.0311(6) Uani d . . . 1
H H17 1.1708 0.466 0.313 0.037 Uiso calc U . R 1
C C18 1.2804(2) 0.5667(2) 0.1917(2) 0.0364(6) Uani d . . . 1
H H18 1.2916 0.6245 0.2148 0.044 Uiso calc U . R 1
C C19 1.3347(3) 0.5763(2) 0.1016(2) 0.0425(8) Uani d . . . 1
H H19 1.3824 0.6415 0.0615 0.051 Uiso calc U . R 1
C C20 1.3206(4) 0.4917(3) 0.0684(2) 0.0658(12) Uani d . . . 1
H H20 1.3605 0.4979 0.0057 0.079 Uiso calc U . R 1
C C21 1.2483(3) 0.3971(3) 0.12609(18) 0.0472(8) Uani d . . . 1
H H21 1.2378 0.3393 0.1029 0.057 Uiso calc U . R 1
C C22 1.1922(2) 0.38809(17) 0.21693(15) 0.0178(4) Uani d . . . 1
C C23 0.8098(2) 0.10924(17) 0.26267(16) 0.0196(4) Uani d . . . 1
C C24 0.7624(2) 0.04720(18) 0.22188(17) 0.0233(5) Uani d . . . 1
H H24 0.7733 0.0735 0.1573 0.028 Uiso calc U . R 1
C C25 0.6989(2) -0.05332(19) 0.27626(19) 0.0297(6) Uani d . . . 1
H H25 0.6654 -0.0956 0.2491 0.036 Uiso calc U . R 1
C C26 0.6847(2) -0.0914(2) 0.37001(19) 0.0325(6) Uani d . . . 1
H H26 0.6442 -0.1615 0.4067 0.039 Uiso calc U . R 1
C C27 0.7282(3) -0.0295(2) 0.41079(18) 0.0340(6) Uani d . . . 1
H H27 0.715 -0.0554 0.4756 0.041 Uiso calc U . R 1
C C28 0.7918(2) 0.0716(2) 0.35704(17) 0.0269(5) Uani d . . . 1
H H28 0.8227 0.1143 0.3851 0.032 Uiso calc U . R 1
C C29 1.0913(2) 0.15366(17) 0.06798(15) 0.0206(4) Uani d . . . 1
H H29 1.1374 0.134 0.1124 0.025 Uiso calc U . R 1
C C30 1.1388(2) 0.12568(18) -0.01275(16) 0.0248(5) Uani d . . . 1
H H30 1.2177 0.0872 -0.0236 0.03 Uiso calc U . R 1
C C31 1.0718(2) 0.1535(2) -0.07716(17) 0.0282(5) Uani d . . . 1
H H31 1.1036 0.1324 -0.1314 0.034 Uiso calc U . R 1
C C32 0.9582(2) 0.2122(2) -0.06293(17) 0.0296(5) Uani d . . . 1
H H32 0.9132 0.2325 -0.108 0.035 Uiso calc U . R 1
C C33 0.9102(2) 0.2414(2) 0.01690(16) 0.0253(5) Uani d . . . 1
H H33 0.8326 0.2822 0.0264 0.03 Uiso calc U . R 1
C C34 0.9762(2) 0.21056(17) 0.08342(15) 0.0188(4) Uani d . . . 1
C C35 0.8073(2) 0.35489(17) 0.17528(14) 0.0180(4) Uani d . . . 1
C C36 0.6037(3) 0.4466(2) 0.18575(17) 0.0317(6) Uani d . . . 1
H H36 0.5143 0.4424 0.2055 0.038 Uiso calc U . R 1
C C37 0.6621(3) 0.5506(2) 0.13853(17) 0.0329(6) Uani d . . . 1
H H37 0.6123 0.6176 0.1253 0.04 Uiso calc U . R 1
C C38 0.6765(2) 0.34869(19) 0.20398(16) 0.0237(5) Uani d . . . 1
H H38 0.6368 0.2773 0.2361 0.028 Uiso calc U . R 1
C C39 0.7912(3) 0.55774(19) 0.11079(17) 0.0314(6) Uani d . . . 1
H H39 0.8301 0.6296 0.0791 0.038 Uiso calc U . R 1
C C40 0.8655(2) 0.46049(18) 0.12879(16) 0.0251(5) Uani d . . . 1
H H40 0.9548 0.4656 0.1098 0.03 Uiso calc U . R 1
O O1 0.5121(2) 0.31599(16) 0.49138(15) 0.0480(6) Uani d . . . 1
O O2 0.3297(2) 0.3695(2) 0.46664(17) 0.0584(7) Uani d . . . 1
N N1 0.4417(2) 0.38496(19) 0.45384(16) 0.0366(5) Uani d . . . 1
N N2 0.4245(2) 0.57188(18) 0.35076(14) 0.0294(5) Uani d . . . 1
N N3 0.5092(2) 0.65644(17) 0.30064(14) 0.0284(5) Uani d . . . 1
H H1 0.4888 0.7237 0.2638 0.034 Uiso d U P R 0.5
N N4 0.7243(2) 0.68974(17) 0.27086(15) 0.0304(5) Uani d . . . 1
N N5 0.8260(2) 0.64435(17) 0.28313(14) 0.0301(5) Uani d . . . 1
N N6 0.9244(2) 0.6157(2) 0.28641(18) 0.0430(6) Uani d . . . 1
N N7 0.61686(19) 0.51523(16) 0.37500(13) 0.0254(4) Uani d . . . 1
C C1 0.4949(2) 0.4931(2) 0.39243(16) 0.0261(5) Uani d . . . 1
C C2 0.6199(2) 0.61936(19) 0.31652(16) 0.0244(5) Uani d . . . 1
O O3 0.4301(2) 1.20555(16) 0.02864(15) 0.0488(6) Uani d . . . 1
O O4 0.6196(2) 1.13758(18) 0.02235(17) 0.0573(6) Uani d . . . 1
N N8 0.5049(2) 1.12851(19) 0.04917(16) 0.0364(5) Uani d . . . 1
N N9 0.5284(2) 0.93336(18) 0.13478(15) 0.0316(5) Uani d . . . 1
N N10 0.4449(2) 0.84889(17) 0.18828(14) 0.0288(5) Uani d . . . 1
H H3 0.4651 0.7853 0.2271 0.035 Uiso d U P R 0.5
N N11 0.2258(2) 0.82136(17) 0.23875(15) 0.0311(5) Uani d . . . 1
N N12 0.1216(2) 0.87044(17) 0.24167(15) 0.0300(5) Uani d . . . 1
N N13 0.0211(2) 0.9024(2) 0.25172(18) 0.0423(6) Uani d . . . 1
N N14 0.3286(2) 1.00026(16) 0.13843(14) 0.0259(4) Uani d . . . 1
C C3 0.4534(2) 1.0182(2) 0.10812(17) 0.0275(5) Uani d . . . 1
C C4 0.3300(2) 0.89180(19) 0.18848(16) 0.0249(5) Uani d . . . 1

loop_
_atom_site_aniso_label
_atom_site_aniso_U_11
_atom_site_aniso_U_22
_atom_site_aniso_U_33
_atom_site_aniso_U_12
_atom_site_aniso_U_13
_atom_site_aniso_U_23
P1 0.0150(3) 0.0132(2) 0.0150(3) -0.00087(18) -0.0048(2) -0.0034(2)
P2 0.0163(3) 0.0129(2) 0.0171(3) -0.00167(19) -0.0057(2) -0.0032(2)
N15 0.0231(10) 0.0290(10) 0.0267(10) -0.0053(8) -0.0107(8) -0.0079(8)
C5 0.0189(11) 0.0162(9) 0.0175(10) -0.0010(8) -0.0028(8) -0.0034(8)
C6 0.0239(12) 0.0371(13) 0.0251(12) 0.0020(10) -0.0080(10) -0.0143(10)
C7 0.0370(15) 0.0434(15) 0.0242(12) -0.0035(12) -0.0074(11) -0.0166(11)
C8 0.0388(15) 0.0250(12) 0.0233(12) -0.0015(10) 0.0033(11) -0.0114(10)
C9 0.0277(13) 0.0212(11) 0.0257(12) 0.0042(9) 0.0020(10) -0.0030(9)
C10 0.0233(12) 0.0172(10) 0.0218(11) 0.0033(8) -0.0047(9) -0.0013(9)
C11 0.0209(12) 0.0199(11) 0.0402(14) 0.0033(9) -0.0060(11) -0.0029(10)
C12 0.0214(13) 0.0318(14) 0.0570(19) 0.0081(10) -0.0081(13) -0.0062(13)
C13 0.0397(16) 0.0225(12) 0.0417(15) 0.0133(11) -0.0152(13) -0.0089(11)
C14 0.0436(15) 0.0151(10) 0.0278(12) 0.0022(10) -0.0140(11) -0.0044(9)
C15 0.0279(12) 0.0167(10) 0.0241(11) -0.0018(9) -0.0083(10) -0.0052(9)
C16 0.0213(11) 0.0143(9) 0.0176(10) 0.0011(8) -0.0049(8) -0.0051(8)
C17 0.0271(13) 0.0217(11) 0.0415(15) -0.0051(9) 0.0035(11) -0.0164(11)
C18 0.0298(14) 0.0174(11) 0.0572(18) -0.0034(10) -0.0067(13) -0.0097(12)
C19 0.0426(17) 0.0324(14) 0.0439(16) -0.0203(12) -0.0265(14) 0.0178(12)
C20 0.085(3) 0.090(3) 0.0184(13) -0.064(2) -0.0085(15) 0.0025(15)
C21 0.064(2) 0.0592(19) 0.0196(12) -0.0415(16) -0.0029(13) -0.0089(13)
C22 0.0169(10) 0.0150(9) 0.0204(10) -0.0012(8) -0.0080(8) -0.0013(8)
C23 0.0165(11) 0.0141(9) 0.0256(11) 0.0011(8) -0.0063(9) -0.0033(8)
C24 0.0207(11) 0.0195(10) 0.0288(12) -0.0008(8) -0.0038(9) -0.0090(9)
C25 0.0228(12) 0.0182(11) 0.0485(16) -0.0003(9) -0.0072(11) -0.0137(11)
C26 0.0258(13) 0.0163(11) 0.0442(15) -0.0016(9) -0.0044(11) 0.0003(10)
C27 0.0353(15) 0.0276(13) 0.0264(13) -0.0041(10) -0.0039(11) 0.0046(10)
C28 0.0299(13) 0.0231(11) 0.0252(12) -0.0044(9) -0.0068(10) -0.0039(9)
C29 0.0193(11) 0.0153(10) 0.0236(11) -0.0006(8) -0.0051(9) -0.0022(8)
C30 0.0229(12) 0.0170(10) 0.0288(12) 0.0005(8) -0.0002(10) -0.0064(9)
C31 0.0340(14) 0.0246(12) 0.0243(12) 0.0014(10) -0.0023(10) -0.0112(10)
C32 0.0313(14) 0.0357(13) 0.0238(12) 0.0029(10) -0.0090(10) -0.0121(10)
C33 0.0231(12) 0.0300(12) 0.0238(11) 0.0054(9) -0.0074(10) -0.0110(10)
C34 0.0189(11) 0.0161(9) 0.0206(10) -0.0002(8) -0.0054(9) -0.0049(8)
C35 0.0263(12) 0.0145(9) 0.0132(9) 0.0007(8) -0.0059(8) -0.0044(8)
C36 0.0349(14) 0.0321(13) 0.0273(13) 0.0143(11) -0.0092(11) -0.0125(11)
C37 0.0571(18) 0.0217(12) 0.0230(12) 0.0176(11) -0.0182(12) -0.0104(10)
C38 0.0263(12) 0.0215(11) 0.0209(11) 0.0042(9) -0.0056(9) -0.0061(9)
C39 0.0575(18) 0.0138(10) 0.0247(12) 0.0004(10) -0.0154(12) -0.0053(9)
C40 0.0359(14) 0.0163(10) 0.0229(11) -0.0037(9) -0.0086(10) -0.0047(9)
O1 0.0458(13) 0.0316(10) 0.0539(13) -0.0111(9) -0.0211(11) 0.0120(9)
O2 0.0430(13) 0.0576(14) 0.0667(16) -0.0243(11) -0.0246(12) 0.0057(12)
N1 0.0377(14) 0.0351(12) 0.0342(12) -0.0117(10) -0.0147(10) 0.0002(10)
N2 0.0298(12) 0.0329(11) 0.0221(10) 0.0022(9) -0.0053(9) -0.0070(9)
N3 0.0306(12) 0.0256(10) 0.0240(10) 0.0067(8) -0.0041(9) -0.0071(8)
N4 0.0355(13) 0.0187(9) 0.0319(11) -0.0010(8) -0.0067(10) -0.0039(8)
N5 0.0384(13) 0.0242(10) 0.0268(11) -0.0077(9) -0.0088(10) -0.0052(9)
N6 0.0388(15) 0.0445(14) 0.0437(14) -0.0090(11) -0.0165(12) -0.0043(11)
N7 0.0317(11) 0.0208(9) 0.0235(10) -0.0036(8) -0.0109(9) -0.0032(8)
C1 0.0309(13) 0.0258(12) 0.0204(11) -0.0017(10) -0.0079(10) -0.0047(9)
C2 0.0340(13) 0.0186(10) 0.0196(11) 0.0007(9) -0.0069(10) -0.0056(9)
O3 0.0509(13) 0.0257(10) 0.0570(14) -0.0022(9) -0.0172(11) 0.0055(9)
O4 0.0386(13) 0.0433(13) 0.0718(16) -0.0101(10) -0.0017(12) -0.0042(12)
N8 0.0389(14) 0.0286(12) 0.0359(12) -0.0047(10) -0.0073(11) -0.0045(10)
N9 0.0296(12) 0.0299(11) 0.0295(11) 0.0043(9) -0.0045(9) -0.0069(9)
N10 0.0306(12) 0.0246(10) 0.0254(10) 0.0053(8) -0.0055(9) -0.0043(8)
N11 0.0316(12) 0.0202(10) 0.0365(12) 0.0016(8) -0.0078(10) -0.0047(9)
N12 0.0347(13) 0.0216(10) 0.0328(12) -0.0022(9) -0.0122(10) -0.0047(9)
N13 0.0331(14) 0.0375(13) 0.0563(16) 0.0011(10) -0.0200(12) -0.0087(12)
N14 0.0314(11) 0.0202(9) 0.0254(10) 0.0020(8) -0.0108(9) -0.0048(8)
C3 0.0328(14) 0.0227(11) 0.0250(12) 0.0005(10) -0.0073(10) -0.0058(10)
C4 0.0333(13) 0.0189(10) 0.0220(11) 0.0030(9) -0.0086(10) -0.0063(9)

loop_
_atom_type_symbol
_atom_type_description
_atom_type_scat_dispersion_real
_atom_type_scat_dispersion_imag
_atom_type_scat_source
C C 0.0033 0.0016 'International Tables Vol C Tables 4.2.6.8 and 6.1.1.4'
H H 0.0000 0.0000 'International Tables Vol C Tables 4.2.6.8 and 6.1.1.4'
N N 0.0061 0.0033 'International Tables Vol C Tables 4.2.6.8 and 6.1.1.4'
O O 0.0106 0.0060 'International Tables Vol C Tables 4.2.6.8 and 6.1.1.4'
P P 0.1023 0.0942 'International Tables Vol C Tables 4.2.6.8 and 6.1.1.4'

loop_
_geom_angle_atom_site_label_1
_geom_angle_atom_site_label_2
_geom_angle_atom_site_label_3
_geom_angle
N15 P1 C5 113.75(11)
N15 P1 C16 109.56(10)
C5 P1 C16 106.43(10)
N15 P1 C22 111.51(10)
C5 P1 C22 107.17(10)
C16 P1 C22 108.16(10)
N15 P2 C23 110.49(10)
N15 P2 C35 113.43(10)
C23 P2 C35 109.01(10)
N15 P2 C34 111.02(11)
C23 P2 C34 105.65(10)
C35 P2 C34 106.89(10)
P2 N15 P1 168.27(15)
C6 C5 C10 119.4(2)
C6 C5 P1 119.83(17)
C10 C5 P1 120.63(17)
C7 C6 C5 120.1(2)
C7 C6 H6 120.0
C5 C6 H6 120.0
C8 C7 C6 120.0(2)
C8 C7 H7 120.0
C6 C7 H7 120.0
C9 C8 C7 120.5(2)
C9 C8 H8 119.8
C7 C8 H8 119.8
C8 C9 C10 120.0(2)
C8 C9 H9 120.0
C10 C9 H9 120.0
C9 C10 C5 120.1(2)
C9 C10 H10 119.9
C5 C10 H10 119.9
C16 C11 C12 119.8(2)
C16 C11 H11 120.1
C12 C11 H11 120.1
C13 C12 C11 120.3(2)
C13 C12 H12 119.9
C11 C12 H12 119.9
C14 C13 C12 120.3(2)
C14 C13 H13 119.8
C12 C13 H13 119.8
C13 C14 C15 120.1(2)
C13 C14 H14 119.9
C15 C14 H14 119.9
C14 C15 C16 119.8(2)
C14 C15 H15 120.1
C16 C15 H15 120.1
C11 C16 C15 119.7(2)
C11 C16 P1 122.30(16)
C15 C16 P1 118.00(17)
C22 C17 C18 120.3(3)
C22 C17 H17 119.9
C18 C17 H17 119.9
C19 C18 C17 120.0(3)
C19 C18 H18 120.0
C17 C18 H18 120.0
C18 C19 C20 120.1(2)
C18 C19 H19 119.9
C20 C19 H19 119.9
C19 C20 C21 120.4(3)
C19 C20 H20 119.8
C21 C20 H20 119.8
C22 C21 C20 119.5(3)
C22 C21 H21 120.3
C20 C21 H21 120.3
C21 C22 C17 119.7(2)
C21 C22 P1 118.54(18)
C17 C22 P1 121.71(18)
C28 C23 C24 119.9(2)
C28 C23 P2 118.83(17)
C24 C23 P2 120.98(17)
C25 C24 C23 119.7(2)
C25 C24 H24 120.1
C23 C24 H24 120.1
C26 C25 C24 119.6(2)
C26 C25 H25 120.2
C24 C25 H25 120.2
C27 C26 C25 121.0(2)
C27 C26 H26 119.5
C25 C26 H26 119.5
C26 C27 C28 119.9(2)
C26 C27 H27 120.0
C28 C27 H27 120.0
C23 C28 C27 119.8(2)
C23 C28 H28 120.1
C27 C28 H28 120.1
C34 C29 C30 119.7(2)
C34 C29 H29 120.1
C30 C29 H29 120.1
C31 C30 C29 120.3(2)
C31 C30 H30 119.9
C29 C30 H30 119.9
C30 C31 C32 120.2(2)
C30 C31 H31 119.9
C32 C31 H31 119.9
C31 C32 C33 120.1(2)
C31 C32 H32 119.9
C33 C32 H32 119.9
C32 C33 C34 119.8(2)
C32 C33 H33 120.1
C34 C33 H33 120.1
C29 C34 C33 119.9(2)
C29 C34 P2 119.22(17)
C33 C34 P2 120.63(17)
C38 C35 C40 119.8(2)
C38 C35 P2 122.18(16)
C40 C35 P2 118.02(17)
C37 C36 C38 119.7(2)
C37 C36 H36 120.1
C38 C36 H36 120.1
C39 C37 C36 120.6(2)
C39 C37 H37 119.7
C36 C37 H37 119.7
C35 C38 C36 120.1(2)
C35 C38 H38 119.9
C36 C38 H38 119.9
C37 C39 C40 120.4(2)
C37 C39 H39 119.8
C40 C39 H39 119.8
C39 C40 C35 119.4(2)
C39 C40 H40 120.3
C35 C40 H40 120.3
O2 N1 O1 124.7(2)
O2 N1 C1 118.2(2)
O1 N1 C1 117.1(2)
C1 N2 N3 101.4(2)
C2 N3 N2 107.59(19)
C2 N3 H1 129.5
N2 N3 H1 122.9
N5 N4 C2 114.5(2)
N6 N5 N4 171.4(3)
C2 N7 C1 98.9(2)
N2 C1 N7 118.3(2)
N2 C1 N1 120.4(2)
N7 C1 N1 121.3(2)
N7 C2 N3 113.9(2)
N7 C2 N4 127.2(2)
N3 C2 N4 119.0(2)
O4 N8 O3 124.7(2)
O4 N8 C3 117.7(2)
O3 N8 C3 117.6(2)
C3 N9 N10 101.9(2)
C4 N10 N9 107.34(19)
C4 N10 H3 127.3
N9 N10 H3 123.2
N12 N11 C4 114.7(2)
N13 N12 N11 171.5(3)
C4 N14 C3 98.7(2)
N9 C3 N14 118.1(2)
N9 C3 N8 120.4(2)
N14 C3 N8 121.5(2)
N14 C4 N10 114.0(2)
N14 C4 N11 127.1(2)
N10 C4 N11 118.8(2)

loop_
_geom_bond_atom_site_label_1
_geom_bond_atom_site_label_2
_geom_bond_distance
P1 N15 1.5575(19)
P1 C5 1.789(2)
P1 C16 1.797(2)
P1 C22 1.799(2)
P2 N15 1.5510(19)
P2 C23 1.794(2)
P2 C35 1.797(2)
P2 C34 1.799(2)
C5 C6 1.392(3)
C5 C10 1.394(3)
C6 C7 1.387(3)
C6 H6 0.95
C7 C8 1.382(4)
C7 H7 0.95
C8 C9 1.376(4)
C8 H8 0.95
C9 C10 1.388(3)
C9 H9 0.95
C10 H10 0.95
C11 C16 1.386(3)
C11 C12 1.392(3)
C11 H11 0.95
C12 C13 1.381(4)
C12 H12 0.95
C13 C14 1.377(4)
C13 H13 0.95
C14 C15 1.389(3)
C14 H14 0.95
C15 C16 1.401(3)
C15 H15 0.95
C17 C22 1.383(3)
C17 C18 1.387(3)
C17 H17 0.95
C18 C19 1.359(4)
C18 H18 0.95
C19 C20 1.377(5)
C19 H19 0.95
C20 C21 1.392(4)
C20 H20 0.95
C21 C22 1.374(3)
C21 H21 0.95
C23 C28 1.385(3)
C23 C24 1.396(3)
C24 C25 1.391(3)
C24 H24 0.95
C25 C26 1.382(4)
C25 H25 0.95
C26 C27 1.368(4)
C26 H26 0.95
C27 C28 1.396(3)
C27 H27 0.95
C28 H28 0.95
C29 C34 1.391(3)
C29 C30 1.391(3)
C29 H29 0.95
C30 C31 1.381(3)
C30 H30 0.95
C31 C32 1.385(3)
C31 H31 0.95
C32 C33 1.386(3)
C32 H32 0.95
C33 C34 1.399(3)
C33 H33 0.95
C35 C38 1.390(3)
C35 C40 1.401(3)
C36 C37 1.387(4)
C36 C38 1.387(3)
C36 H36 0.95
C37 C39 1.373(4)
C37 H37 0.95
C38 H38 0.95
C39 C40 1.390(3)
C39 H39 0.95
C40 H40 0.95
O1 N1 1.226(3)
O2 N1 1.226(3)
N1 C1 1.445(3)
N2 C1 1.316(3)
N2 N3 1.361(3)
N3 C2 1.332(3)
N3 H1 0.9027
N4 N5 1.247(3)
N4 C2 1.395(3)
N5 N6 1.123(3)
N7 C2 1.324(3)
N7 C1 1.340(3)
O3 N8 1.226(3)
O4 N8 1.222(3)
N8 C3 1.451(3)
N9 C3 1.312(3)
N9 N10 1.360(3)
N10 C4 1.329(3)
N10 H3 0.8854
N11 N12 1.245(3)
N11 C4 1.400(3)
N12 N13 1.127(3)
N14 C4 1.328(3)
N14 C3 1.343(3)

loop_
_geom_torsion_atom_site_label_1
_geom_torsion_atom_site_label_2
_geom_torsion_atom_site_label_3
_geom_torsion_atom_site_label_4
_geom_torsion
C23 P2 N15 P1 -105.3(7)
C35 P2 N15 P1 17.4(8)
C34 P2 N15 P1 137.8(7)
C5 P1 N15 P2 41.3(7)
C16 P1 N15 P2 160.3(7)
C22 P1 N15 P2 -80.0(7)
N15 P1 C5 C6 156.78(18)
C16 P1 C5 C6 36.0(2)
C22 P1 C5 C6 -79.5(2)
N15 P1 C5 C10 -28.2(2)
C16 P1 C5 C10 -148.94(17)
C22 P1 C5 C10 95.52(19)
C10 C5 C6 C7 -1.9(4)
P1 C5 C6 C7 173.18(19)
C5 C6 C7 C8 1.8(4)
C6 C7 C8 C9 0.0(4)
C7 C8 C9 C10 -1.6(4)
C8 C9 C10 C5 1.4(3)
C6 C5 C10 C9 0.3(3)
P1 C5 C10 C9 -174.72(17)
C16 C11 C12 C13 -0.2(4)
C11 C12 C13 C14 -0.3(5)
C12 C13 C14 C15 0.4(4)
C13 C14 C15 C16 0.1(4)
C12 C11 C16 C15 0.7(4)
C12 C11 C16 P1 179.5(2)
C14 C15 C16 C11 -0.6(3)
C14 C15 C16 P1 -179.53(18)
N15 P1 C16 C11 129.9(2)
C5 P1 C16 C11 -106.7(2)
C22 P1 C16 C11 8.2(2)
N15 P1 C16 C15 -51.2(2)
C5 P1 C16 C15 72.19(19)
C22 P1 C16 C15 -172.93(17)
C22 C17 C18 C19 0.1(4)
C17 C18 C19 C20 -1.2(5)
C18 C19 C20 C21 1.6(5)
C19 C20 C21 C22 -0.8(6)
C20 C21 C22 C17 -0.3(5)
C20 C21 C22 P1 178.3(3)
C18 C17 C22 C21 0.7(4)
C18 C17 C22 P1 -177.8(2)
N15 P1 C22 C21 -42.4(2)
C5 P1 C22 C21 -167.5(2)
C16 P1 C22 C21 78.1(2)
N15 P1 C22 C17 136.1(2)
C5 P1 C22 C17 11.0(2)
C16 P1 C22 C17 -103.3(2)
N15 P2 C23 C28 29.9(2)
C35 P2 C23 C28 -95.41(19)
C34 P2 C23 C28 150.03(18)
N15 P2 C23 C24 -144.49(18)
C35 P2 C23 C24 90.23(19)
C34 P2 C23 C24 -24.3(2)
C28 C23 C24 C25 -1.1(3)
P2 C23 C24 C25 173.25(17)
C23 C24 C25 C26 -0.7(3)
C24 C25 C26 C27 2.4(4)
C25 C26 C27 C28 -2.3(4)
C24 C23 C28 C27 1.2(4)
P2 C23 C28 C27 -173.25(19)
C26 C27 C28 C23 0.5(4)
C34 C29 C30 C31 -0.4(3)
C29 C30 C31 C32 1.7(4)
C30 C31 C32 C33 -1.3(4)
C31 C32 C33 C34 -0.5(4)
C30 C29 C34 C33 -1.4(3)
C30 C29 C34 P2 172.37(16)
C32 C33 C34 C29 1.8(3)
C32 C33 C34 P2 -171.83(19)
N15 P2 C34 C29 29.8(2)
C23 P2 C34 C29 -90.05(18)
C35 P2 C34 C29 153.93(17)
N15 P2 C34 C33 -156.57(18)
C23 P2 C34 C33 83.62(19)
C35 P2 C34 C33 -32.4(2)
N15 P2 C35 C38 -129.59(19)
C23 P2 C35 C38 -6.0(2)
C34 P2 C35 C38 107.72(19)
N15 P2 C35 C40 51.6(2)
C23 P2 C35 C40 175.13(17)
C34 P2 C35 C40 -71.11(19)
C38 C36 C37 C39 -0.9(4)
C40 C35 C38 C36 0.7(3)
P2 C35 C38 C36 -178.07(18)
C37 C36 C38 C35 0.2(4)
C36 C37 C39 C40 0.7(4)
C37 C39 C40 C35 0.3(3)
C38 C35 C40 C39 -1.0(3)
P2 C35 C40 C39 177.91(18)
C1 N2 N3 C2 0.7(2)
N3 N2 C1 N7 -0.7(3)
N3 N2 C1 N1 -179.5(2)
C2 N7 C1 N2 0.3(3)
C2 N7 C1 N1 179.1(2)
O2 N1 C1 N2 -0.8(4)
O1 N1 C1 N2 -179.0(2)
O2 N1 C1 N7 -179.6(2)
O1 N1 C1 N7 2.2(4)
C1 N7 C2 N3 0.2(3)
C1 N7 C2 N4 -178.6(2)
N2 N3 C2 N7 -0.7(3)
N2 N3 C2 N4 178.3(2)
N5 N4 C2 N7 5.2(4)
N5 N4 C2 N3 -173.6(2)
C3 N9 N10 C4 -0.4(3)
N10 N9 C3 N14 0.5(3)
N10 N9 C3 N8 179.2(2)
C4 N14 C3 N9 -0.4(3)
C4 N14 C3 N8 -179.1(2)
O4 N8 C3 N9 3.3(4)
O3 N8 C3 N9 -177.9(2)
O4 N8 C3 N14 -178.1(2)
O3 N8 C3 N14 0.8(4)
C3 N14 C4 N10 0.1(3)
C3 N14 C4 N11 -179.4(2)
N9 N10 C4 N14 0.2(3)
N9 N10 C4 N11 179.7(2)
N12 N11 C4 N14 -6.3(4)
N12 N11 C4 N10 174.2(2)
